data_7214246
loop_
_publ_author_name
'Liu, Jian-Qiang'
'Wu, Jian'
'Wang, Yao-Yu'
'Lin, Jian-Tao'
'Sakiyama, Hiroshi'

_publ_section_title
;
 Different interpenetrated coordination polymers based on flexible
 dicarboxylate ligands: topological diversity and magnetism
;
_journal_issue 15
_journal_name_full CrystEngComm
_journal_page_first 3103
_journal_paper_doi 10.1039/c3ce42338g
_journal_volume 16
_journal_year 2014
_chemical_formula_sum 'C70 H56.58 Co2 N12 O14.29 S3'
_chemical_formula_weight 1508.55
_chemical_name_systematic
; 
 ? 
;
_space_group_IT_number 2
_symmetry_cell_setting triclinic
_symmetry_space_group_name_Hall '-P 1'
_symmetry_space_group_name_H-M 'P -1'
_atom_sites_solution_hydrogens geom
_atom_sites_solution_primary direct
_atom_sites_solution_secondary difmap
_audit_creation_method SHELXL-97
_cell_angle_alpha 108.878(5)
_cell_angle_beta 92.031(7)
_cell_angle_gamma 116.314(5)
_cell_formula_units_Z 2
_cell_length_a 14.079(5)
_cell_length_b 14.669(5)
_cell_length_c 19.559(6)
_cell_measurement_reflns_used 11411
_cell_measurement_temperature 298(2)
_cell_measurement_theta_max 25.10
_cell_measurement_theta_min 1.65
_cell_volume 3349(2)
_computing_cell_refinement APEX2
_computing_data_collection 'APEX2 (Bruker, 2004)'
_computing_data_reduction APEX2
_computing_molecular_graphics APEX2
_computing_publication_material APEX2
_computing_structure_refinement 'SHELXL-97 (Sheldrick, 1997)'
_computing_structure_solution 'SHELXS-97 (Sheldrick, 1990)'
_diffrn_ambient_temperature 298(2)
_diffrn_measured_fraction_theta_full 0.956
_diffrn_measured_fraction_theta_max 0.956
_diffrn_measurement_device_type 'Bruker APEX SMART II'
_diffrn_measurement_method \w
_diffrn_radiation_monochromator graphite
_diffrn_radiation_source 'fine-focus sealed tube'
_diffrn_radiation_type MoK\a
_diffrn_radiation_wavelength 0.71073
_diffrn_reflns_av_R_equivalents 0.0941
_diffrn_reflns_av_sigmaI/netI 0.5254
_diffrn_reflns_limit_h_max 16
_diffrn_reflns_limit_h_min -15
_diffrn_reflns_limit_k_max 17
_diffrn_reflns_limit_k_min -17
_diffrn_reflns_limit_l_max 23
_diffrn_reflns_limit_l_min -15
_diffrn_reflns_number 16723
_diffrn_reflns_theta_full 25.10
_diffrn_reflns_theta_max 25.10
_diffrn_reflns_theta_min 1.65
_diffrn_standards_interval_time 0
_diffrn_standards_number 0
_exptl_absorpt_coefficient_mu 0.666
_exptl_absorpt_correction_T_max 0.8895
_exptl_absorpt_correction_T_min 0.8302
_exptl_absorpt_correction_type multi-scan
_exptl_absorpt_process_details SADABS
_exptl_crystal_colour pink
_exptl_crystal_density_diffrn 1.497
_exptl_crystal_density_method 'not measured'
_exptl_crystal_description block
_exptl_crystal_F_000 1557
_exptl_crystal_size_max 0.29
_exptl_crystal_size_mid 0.21
_exptl_crystal_size_min 0.18
_refine_diff_density_max 0.459
_refine_diff_density_min -0.294
_refine_diff_density_rms 0.066
_refine_ls_extinction_method none
_refine_ls_goodness_of_fit_ref 0.640
_refine_ls_hydrogen_treatment constr
_refine_ls_matrix_type full
_refine_ls_number_parameters 906
_refine_ls_number_reflns 11400
_refine_ls_number_restraints 19
_refine_ls_restrained_S_all 0.644
_refine_ls_R_factor_all 0.2876
_refine_ls_R_factor_gt 0.0594
_refine_ls_shift/su_max 0.001
_refine_ls_shift/su_mean 0.000
_refine_ls_structure_factor_coef Fsqd
_refine_ls_weighting_details 'calc w=1/[\s^2^(Fo^2^)+(0.0000P)^2^+0.0100P] where P=(Fo^2^+2Fc^2^)/3'
_refine_ls_weighting_scheme calc
_refine_ls_wR_factor_gt 0.0645
_refine_ls_wR_factor_ref 0.0823
_reflns_number_gt 2323
_reflns_number_total 11400
_reflns_threshold_expression >2sigma(I)
_cod_data_source_file c3ce42338g.txt
_cod_data_source_block 2
_cod_depositor_comments
;
The following automatic conversions were performed:

'_symmetry_cell_setting' value 'Triclinic' changed to 'triclinic'
according to
/usr/data/users/saulius/crontab/automatic-downloads/current/RSC/lib/dictionaries/cif_core.dic
dictionary named 'cif_core.dic' version 2.4.2 from 2011-04-26.

Automatic conversion script
Id: cif_fix_values 2281 2013-09-26 08:29:07Z andrius 
;
_cod_original_cell_volume 3349.0(19)
_cod_original_sg_symbol_H-M p-1
_cod_database_code 7214246

loop_
_symmetry_equiv_pos_as_xyz
'x, y, z'
'-x, -y, -z'

loop_
_atom_site_label
_atom_site_type_symbol
_atom_site_fract_x
_atom_site_fract_y
_atom_site_fract_z
_atom_site_U_iso_or_equiv
_atom_site_adp_type
_atom_site_occupancy
_atom_site_symmetry_multiplicity
_atom_site_calc_flag
_atom_site_refinement_flags
_atom_site_disorder_assembly
_atom_site_disorder_group
Co1 Co 0.20213(7) 0.21866(9) 0.26300(6) 0.0581(4) Uani 1 1 d . . .
Co2 Co 0.26513(7) 0.32179(8) 0.41667(5) 0.0580(4) Uani 1 1 d . . .
N1 N 0.2116(6) 0.2206(5) 0.1568(3) 0.0534(19) Uani 1 1 d . . .
N2 N 0.3608(5) 0.2469(5) -0.0696(4) 0.070(2) Uani 1 1 d . . .
N3 N 0.3634(5) 0.2266(5) -0.1428(4) 0.075(2) Uani 1 1 d . . .
N4 N 0.2235(9) 0.0776(8) -0.4167(5) 0.096(3) Uani 1 1 d . . .
N5 N 0.2817(5) 0.3355(5) 0.5248(3) 0.0446(18) Uani 1 1 d . . .
N6 N 0.4245(5) 0.4742(5) 0.7990(4) 0.072(2) Uani 1 1 d . . .
N7 N 0.4167(4) 0.4977(5) 0.8727(3) 0.062(2) Uani 1 1 d . . .
N8 N 0.2396(7) 0.4670(7) 1.0924(4) 0.079(2) Uani 1 1 d . . .
O1 O 0.1394(4) 0.0561(4) 0.2480(3) 0.085(2) Uani 1 1 d . . .
O2 O 0.1928(4) 0.1505(4) 0.3695(3) 0.081(2) Uani 1 1 d . . .
O3 O 0.0719(4) -0.3068(5) 0.3801(3) 0.0818(19) Uani 1 1 d . . .
O4 O -0.1402(4) -0.5765(4) 0.3218(3) 0.0779(19) Uani 1 1 d . . .
O5 O -0.6443(3) -0.7561(4) 0.2769(3) 0.0578(17) Uani 1 1 d . . .
O6 O -0.5950(3) -0.6712(4) 0.4011(3) 0.0702(18) Uani 1 1 d . . .
O7 O 0.2742(4) 0.3950(4) 0.3038(3) 0.0606(17) Uani 1 1 d . . .
O8 O 0.3155(4) 0.4767(4) 0.4255(3) 0.0664(17) Uani 1 1 d . . .
O9 O 0.3904(4) 0.8689(5) 0.3250(3) 0.088(2) Uani 1 1 d . . .
O10 O 0.6138(4) 1.1227(4) 0.3769(3) 0.0847(19) Uani 1 1 d . . .
O11 O 1.0633(3) 1.2170(4) 0.2793(3) 0.0670(18) Uani 1 1 d . . .
O12 O 1.1117(4) 1.2938(4) 0.4037(3) 0.0663(18) Uani 1 1 d . . .
S1 S 0.16657(16) 0.11868(18) -0.13873(12) 0.0765(7) Uani 1 1 d . . .
S2 S 0.22410(15) 0.38951(18) 0.80178(12) 0.0732(7) Uani 1 1 d . . .
C1 C 0.1551(6) 0.0607(8) 0.3126(6) 0.068(3) Uani 1 1 d . . .
C2 C 0.1270(5) -0.0382(7) 0.3282(5) 0.048(2) Uani 1 1 d . . .
C3 C 0.1383(5) -0.0331(7) 0.4014(5) 0.067(3) Uani 1 1 d . . .
H3 H 0.1611 0.0336 0.4404 0.081 Uiso 1 1 calc R . .
C4 C 0.1165(6) -0.1241(8) 0.4156(4) 0.064(3) Uani 1 1 d . . .
H4 H 0.1206 -0.1205 0.4640 0.077 Uiso 1 1 calc R . .
C5 C 0.0875(5) -0.2242(7) 0.3567(6) 0.055(2) Uani 1 1 d . . .
C6 C 0.0742(5) -0.2326(7) 0.2855(5) 0.064(3) Uani 1 1 d . . .
H6 H 0.0521 -0.2994 0.2467 0.076 Uiso 1 1 calc R . .
C7 C 0.0941(6) -0.1394(8) 0.2720(5) 0.064(3) Uani 1 1 d . . .
H7 H 0.0851 -0.1449 0.2232 0.077 Uiso 1 1 calc R . .
C8 C 0.0653(6) -0.4032(7) 0.3272(4) 0.083(3) Uani 1 1 d . . .
H8A H 0.1313 -0.3854 0.3082 0.099 Uiso 1 1 calc R . .
H8B H 0.0047 -0.4360 0.2862 0.099 Uiso 1 1 calc R . .
C9 C 0.0500(5) -0.4828(6) 0.3650(4) 0.074(3) Uani 1 1 d . . .
H9A H 0.1081 -0.4475 0.4080 0.089 Uiso 1 1 calc R . .
H9B H 0.0527 -0.5463 0.3314 0.089 Uiso 1 1 calc R . .
C10 C -0.0591(6) -0.5195(6) 0.3886(4) 0.081(3) Uani 1 1 d . . .
H10A H -0.0678 -0.5678 0.4148 0.097 Uiso 1 1 calc R . .
H10B H -0.0642 -0.4565 0.4208 0.097 Uiso 1 1 calc R . .
C11 C -0.2438(7) -0.6062(7) 0.3312(6) 0.063(3) Uani 1 1 d . . .
C12 C -0.3186(7) -0.6586(6) 0.2640(5) 0.069(3) Uani 1 1 d . . .
H12 H -0.2965 -0.6712 0.2192 0.083 Uiso 1 1 calc R . .
C13 C -0.4276(6) -0.6915(5) 0.2664(4) 0.051(2) Uani 1 1 d . . .
H13 H -0.4782 -0.7253 0.2223 0.062 Uiso 1 1 calc R . .
C14 C -0.4627(7) -0.6752(6) 0.3333(5) 0.055(2) Uani 1 1 d . . .
C15 C -0.3838(7) -0.6246(6) 0.3975(4) 0.054(2) Uani 1 1 d . . .
H15 H -0.4046 -0.6123 0.4428 0.065 Uiso 1 1 calc R . .
C16 C -0.2767(6) -0.5922(6) 0.3968(5) 0.064(3) Uani 1 1 d . . .
H16 H -0.2265 -0.5607 0.4408 0.077 Uiso 1 1 calc R . .
C17 C -0.5759(6) -0.7047(6) 0.3371(5) 0.055(3) Uani 1 1 d . . .
C18 C 0.3087(6) 0.4803(7) 0.3622(5) 0.047(2) Uani 1 1 d . . .
C19 C 0.3353(6) 0.5860(7) 0.3550(5) 0.048(2) Uani 1 1 d . . .
C20 C 0.3403(5) 0.5920(7) 0.2862(5) 0.063(3) Uani 1 1 d . . .
H20 H 0.3282 0.5312 0.2450 0.075 Uiso 1 1 calc R . .
C21 C 0.3637(6) 0.6904(9) 0.2802(5) 0.074(3) Uani 1 1 d . . .
H21 H 0.3726 0.6976 0.2350 0.089 Uiso 1 1 calc R . .
C22 C 0.3741(6) 0.7778(8) 0.3398(6) 0.067(3) Uani 1 1 d . . .
C23 C 0.3676(5) 0.7728(7) 0.4088(5) 0.063(3) Uani 1 1 d . . .
H23 H 0.3747 0.8320 0.4493 0.076 Uiso 1 1 calc R . .
C24 C 0.3499(5) 0.6744(8) 0.4148(5) 0.054(2) Uani 1 1 d . . .
H24 H 0.3481 0.6691 0.4609 0.065 Uiso 1 1 calc R . .
C25 C 0.4040(6) 0.9642(7) 0.3815(5) 0.087(3) Uani 1 1 d . . .
H25A H 0.4649 0.9910 0.4209 0.104 Uiso 1 1 calc R . .
H25B H 0.3394 0.9492 0.4019 0.104 Uiso 1 1 calc R . .
C26 C 0.4246(5) 1.0479(6) 0.3474(5) 0.100(3) Uani 1 1 d . . .
H26A H 0.4319 1.1146 0.3846 0.120 Uiso 1 1 calc R . .
H26B H 0.3630 1.0198 0.3082 0.120 Uiso 1 1 calc R . .
C27 C 0.5270(6) 1.0746(6) 0.3160(4) 0.085(3) Uani 1 1 d . . .
H27A H 0.5225 1.0082 0.2803 0.102 Uiso 1 1 calc R . .
H27B H 0.5368 1.1254 0.2918 0.102 Uiso 1 1 calc R . .
C28 C 0.7146(7) 1.1510(7) 0.3622(6) 0.063(3) Uani 1 1 d . . .
C29 C 0.7963(9) 1.1978(7) 0.4234(5) 0.074(3) Uani 1 1 d . . .
H29 H 0.7792 1.2074 0.4699 0.089 Uiso 1 1 calc R . .
C30 C 0.9018(7) 1.2306(6) 0.4173(6) 0.075(3) Uani 1 1 d . . .
H30 H 0.9559 1.2645 0.4597 0.090 Uiso 1 1 calc R . .
C31 C 0.9287(7) 1.2138(6) 0.3492(5) 0.056(2) Uani 1 1 d . . .
C32 C 0.8471(8) 1.1652(6) 0.2874(5) 0.068(3) Uani 1 1 d . . .
H32 H 0.8640 1.1545 0.2409 0.082 Uiso 1 1 calc R . .
C33 C 0.7414(7) 1.1325(6) 0.2938(5) 0.070(3) Uani 1 1 d . . .
H33 H 0.6872 1.0974 0.2514 0.084 Uiso 1 1 calc R . .
C34 C 1.0418(6) 1.2450(6) 0.3444(5) 0.059(3) Uani 1 1 d . . .
C35 C 0.3061(6) 0.2826(6) 0.1450(4) 0.058(3) Uani 1 1 d . . .
H35 H 0.3626 0.3327 0.1856 0.070 Uiso 1 1 calc R . .
C36 C 0.3258(5) 0.2774(6) 0.0754(4) 0.056(2) Uani 1 1 d . . .
H36 H 0.3941 0.3221 0.0694 0.067 Uiso 1 1 calc R . .
C37 C 0.2415(7) 0.2042(6) 0.0151(4) 0.050(2) Uani 1 1 d . . .
C38 C 0.1429(6) 0.1456(6) 0.0275(4) 0.061(3) Uani 1 1 d . . .
H38 H 0.0835 0.1002 -0.0119 0.074 Uiso 1 1 calc R . .
C39 C 0.1301(5) 0.1524(6) 0.0970(5) 0.057(2) Uani 1 1 d . . .
H39 H 0.0622 0.1082 0.1037 0.068 Uiso 1 1 calc R . .
C40 C 0.2626(6) 0.1955(6) -0.0579(4) 0.055(2) Uani 1 1 d . . .
C41 C 0.2681(6) 0.1600(6) -0.1850(5) 0.055(2) Uani 1 1 d . . .
C42 C 0.2529(9) 0.1300(7) -0.2658(5) 0.066(3) Uani 1 1 d . . .
C43 C 0.3388(8) 0.1596(7) -0.2970(6) 0.090(3) Uani 1 1 d . . .
H43 H 0.4090 0.2001 -0.2687 0.108 Uiso 1 1 calc R . .
C44 C 0.3194(8) 0.1280(8) -0.3727(7) 0.094(4) Uani 1 1 d . . .
H44 H 0.3792 0.1436 -0.3946 0.113 Uiso 1 1 calc R . .
C45 C 0.1416(8) 0.0487(8) -0.3845(7) 0.109(4) Uani 1 1 d . . .
H45 H 0.0726 0.0069 -0.4146 0.131 Uiso 1 1 calc R . .
C46 C 0.1489(8) 0.0756(8) -0.3078(6) 0.091(3) Uani 1 1 d . . .
H46 H 0.0880 0.0579 -0.2869 0.109 Uiso 1 1 calc R . .
C47 C 0.3815(6) 0.3884(6) 0.5685(5) 0.054(2) Uani 1 1 d . . .
H47 H 0.4416 0.4079 0.5469 0.064 Uiso 1 1 calc R . .
C48 C 0.3973(5) 0.4139(5) 0.6420(4) 0.055(2) Uani 1 1 d . . .
H48 H 0.4674 0.4484 0.6696 0.066 Uiso 1 1 calc R . .
C49 C 0.3121(7) 0.3900(6) 0.6767(4) 0.049(2) Uani 1 1 d . . .
C50 C 0.2094(6) 0.3321(6) 0.6333(5) 0.072(3) Uani 1 1 d . . .
H50 H 0.1488 0.3098 0.6541 0.087 Uiso 1 1 calc R . .
C51 C 0.1987(5) 0.3081(6) 0.5596(5) 0.058(3) Uani 1 1 d . . .
H51 H 0.1288 0.2699 0.5310 0.070 Uiso 1 1 calc R . .
C52 C 0.3276(6) 0.4210(6) 0.7568(5) 0.053(2) Uani 1 1 d . . .
C53 C 0.3184(6) 0.4533(6) 0.8822(4) 0.057(2) Uani 1 1 d . . .
C54 C 0.2892(9) 0.4623(7) 0.9560(5) 0.056(2) Uani 1 1 d . . .
C55 C 0.3696(6) 0.5204(7) 1.0186(6) 0.070(3) Uani 1 1 d . . .
H55 H 0.4420 0.5573 1.0162 0.084 Uiso 1 1 calc R . .
C56 C 0.3404(8) 0.5225(7) 1.0847(5) 0.078(3) Uani 1 1 d . . .
H56 H 0.3948 0.5657 1.1273 0.093 Uiso 1 1 calc R . .
C57 C 0.1626(8) 0.4096(8) 1.0332(6) 0.093(4) Uani 1 1 d . . .
H57 H 0.0916 0.3708 1.0376 0.112 Uiso 1 1 calc R . .
C58 C 0.1837(7) 0.4051(7) 0.9641(6) 0.087(3) Uani 1 1 d . . .
H58 H 0.1271 0.3635 0.9227 0.105 Uiso 1 1 calc R . .
N9 N 0.8638(11) 0.3394(12) 0.9074(9) 0.170(6) Uani 1 1 d . A .
C59 C 0.8588(15) 0.3589(12) 0.9765(9) 0.147(7) Uani 1 1 d . . .
H59 H 0.9205 0.4107 1.0132 0.177 Uiso 1 1 calc R . .
C60 C 0.7613(14) 0.3024(12) 0.9959(8) 0.110(5) Uani 1 1 d . A .
H60 H 0.7577 0.3180 1.0454 0.132 Uiso 1 1 calc R . .
C61 C 0.6736(9) 0.2263(11) 0.9435(10) 0.100(5) Uani 1 1 d D . .
C62 C 0.6785(10) 0.2061(10) 0.8700(7) 0.125(5) Uani 1 1 d . A .
H62 H 0.6182 0.1556 0.8319 0.150 Uiso 1 1 calc R . .
C63 C 0.7795(15) 0.2662(15) 0.8566(8) 0.151(6) Uani 1 1 d . . .
H63 H 0.7863 0.2525 0.8077 0.181 Uiso 1 1 calc R A .
C64 C 0.5751(8) 0.1706(8) 0.9678(5) 0.135(4) Uiso 0.61 1 d PD A 1
S5 S 0.4651(3) 0.0703(3) 0.9292(3) 0.0885(14) Uiso 0.61 1 d PD A 1
C65 C 0.4046(8) 0.0592(8) 0.9945(5) 0.130(4) Uiso 0.61 1 d PD A 1
N11 N 0.4810(8) 0.1526(9) 1.0697(6) 0.097(4) Uiso 0.61 1 d PD A 1
N10 N 0.5874(8) 0.2186(9) 1.0519(6) 0.093(4) Uiso 0.61 1 d PD A 1
C65A C 0.4046(8) 0.0592(8) 0.9945(5) 0.130(4) Uiso 0.39 1 d PD A 2
S5A S 0.5116(6) 0.1510(6) 1.0262(4) 0.095(2) Uiso 0.39 1 d PD A 2
C64A C 0.5751(8) 0.1706(8) 0.9678(5) 0.135(4) Uiso 0.39 1 d PD A 2
N11A N 0.3829(13) -0.0027(13) 0.9044(8) 0.111(7) Uiso 0.39 1 d PD A 2
N10A N 0.4915(14) 0.0762(14) 0.8918(10) 0.139(10) Uiso 0.39 1 d PD A 2
C70 C 0.3020(8) -0.0081(10) 1.0110(10) 0.079(3) Uani 1 1 d D . .
C66 C 0.2829(11) 0.0106(8) 1.0797(7) 0.097(4) Uani 1 1 d . A .
H66 H 0.3369 0.0655 1.1206 0.117 Uiso 1 1 calc R . .
C67 C 0.1803(15) -0.0548(14) 1.0872(8) 0.121(6) Uani 1 1 d . . .
H67 H 0.1673 -0.0411 1.1348 0.146 Uiso 1 1 calc R A .
N12 N 0.0983(12) -0.1356(12) 1.0321(10) 0.157(6) Uani 1 1 d . A .
C68 C 0.1244(13) -0.1448(13) 0.9671(9) 0.134(6) Uani 1 1 d . . .
H68 H 0.0696 -0.1980 0.9261 0.160 Uiso 1 1 calc R A .
C69 C 0.2226(14) -0.0853(12) 0.9529(7) 0.113(4) Uani 1 1 d . A .
H69 H 0.2336 -0.0979 0.9048 0.135 Uiso 1 1 calc R . .
O13 O 0.9741(7) 0.5080(7) 0.1419(5) 0.219(4) Uani 0.77 1 d P . .
O14 O 0.8950(9) 0.3456(11) 0.1755(6) 0.194(6) Uani 0.52 1 d P . .
O15 O 0.0921(4) 0.3820(4) 0.1874(2) 0.115(2) Uani 1 1 d . . .

loop_
_atom_site_aniso_label
_atom_site_aniso_U_11
_atom_site_aniso_U_22
_atom_site_aniso_U_33
_atom_site_aniso_U_23
_atom_site_aniso_U_13
_atom_site_aniso_U_12
Co1 0.0605(8) 0.0705(10) 0.0401(9) 0.0207(7) 0.0107(6) 0.0291(7)
Co2 0.0629(8) 0.0665(10) 0.0402(9) 0.0186(7) 0.0094(6) 0.0287(7)
N1 0.067(5) 0.067(5) 0.021(5) 0.012(4) 0.009(4) 0.032(4)
N2 0.056(5) 0.095(6) 0.047(5) 0.033(5) 0.006(4) 0.022(4)
N3 0.086(5) 0.079(6) 0.039(5) 0.021(5) 0.012(5) 0.024(5)
N4 0.144(10) 0.112(8) 0.047(7) 0.025(6) 0.026(7) 0.077(8)
N5 0.063(4) 0.061(5) 0.007(4) 0.004(4) -0.004(4) 0.034(4)
N6 0.070(5) 0.095(6) 0.026(5) 0.014(4) 0.007(4) 0.026(5)
N7 0.038(4) 0.071(5) 0.042(5) 0.011(4) 0.002(4) 0.005(4)
N8 0.085(6) 0.111(7) 0.053(6) 0.034(6) 0.020(5) 0.055(6)
O1 0.095(4) 0.078(5) 0.088(5) 0.050(5) 0.021(4) 0.034(4)
O2 0.107(5) 0.044(4) 0.094(5) 0.030(4) 0.030(4) 0.035(4)
O3 0.105(4) 0.064(5) 0.070(5) 0.031(4) 0.014(4) 0.032(4)
O4 0.052(4) 0.081(5) 0.082(5) 0.018(4) 0.013(4) 0.025(4)
O5 0.049(3) 0.063(4) 0.042(4) 0.013(3) -0.003(3) 0.017(3)
O6 0.059(4) 0.096(5) 0.048(4) 0.017(4) 0.016(3) 0.038(3)
O7 0.082(4) 0.046(4) 0.042(4) 0.012(3) 0.011(3) 0.024(3)
O8 0.098(4) 0.063(4) 0.046(4) 0.031(4) 0.015(3) 0.038(3)
O9 0.105(4) 0.059(5) 0.103(6) 0.046(5) 0.019(4) 0.031(4)
O10 0.050(4) 0.088(5) 0.112(6) 0.047(4) 0.025(4) 0.023(4)
O11 0.055(4) 0.101(5) 0.062(4) 0.038(4) 0.031(3) 0.046(3)
O12 0.049(4) 0.091(5) 0.051(4) 0.022(4) 0.010(3) 0.030(3)
S1 0.0708(16) 0.0931(19) 0.0465(17) 0.0217(15) 0.0097(14) 0.0272(14)
S2 0.0683(15) 0.103(2) 0.0422(17) 0.0257(15) 0.0110(13) 0.0371(15)
C1 0.045(6) 0.044(7) 0.103(10) 0.023(8) 0.030(7) 0.013(6)
C2 0.044(5) 0.034(7) 0.054(7) 0.022(6) 0.014(5) 0.006(5)
C3 0.081(6) 0.054(7) 0.061(8) 0.020(6) 0.011(6) 0.029(5)
C4 0.107(7) 0.059(7) 0.030(6) 0.017(6) 0.024(5) 0.042(6)
C5 0.041(5) 0.057(8) 0.061(8) 0.024(7) 0.013(5) 0.017(5)
C6 0.061(5) 0.063(8) 0.042(7) 0.011(6) 0.005(5) 0.016(5)
C7 0.065(6) 0.046(7) 0.072(7) 0.020(7) 0.013(5) 0.021(6)
C8 0.078(6) 0.065(7) 0.088(8) 0.030(7) 0.008(6) 0.019(6)
C9 0.055(5) 0.066(7) 0.107(8) 0.047(6) 0.021(5) 0.024(5)
C10 0.073(6) 0.067(7) 0.111(9) 0.046(6) 0.031(6) 0.030(6)
C11 0.067(7) 0.065(7) 0.062(8) 0.018(6) 0.024(7) 0.038(6)
C12 0.063(6) 0.072(7) 0.063(8) 0.028(6) 0.018(6) 0.023(6)
C13 0.051(6) 0.046(6) 0.041(7) 0.015(5) -0.001(5) 0.013(5)
C14 0.074(7) 0.045(6) 0.039(7) 0.019(5) 0.007(6) 0.022(6)
C15 0.060(6) 0.057(6) 0.054(7) 0.023(5) 0.022(6) 0.033(5)
C16 0.043(6) 0.063(7) 0.079(8) 0.029(6) 0.001(5) 0.019(5)
C17 0.057(7) 0.050(7) 0.060(8) 0.035(6) 0.012(6) 0.018(6)
C18 0.051(5) 0.057(8) 0.049(8) 0.029(6) 0.014(5) 0.032(5)
C19 0.058(5) 0.035(7) 0.035(7) -0.003(6) 0.007(5) 0.021(5)
C20 0.082(6) 0.064(8) 0.033(7) 0.010(6) -0.008(5) 0.035(6)
C21 0.081(6) 0.083(9) 0.071(8) 0.042(8) 0.024(6) 0.038(7)
C22 0.064(6) 0.048(8) 0.086(10) 0.034(7) 0.025(6) 0.018(6)
C23 0.066(5) 0.056(7) 0.069(8) 0.020(6) 0.028(5) 0.032(5)
C24 0.066(5) 0.058(7) 0.057(7) 0.032(6) 0.012(5) 0.038(6)
C25 0.072(6) 0.058(7) 0.115(9) 0.039(7) 0.018(6) 0.014(6)
C26 0.063(6) 0.090(8) 0.174(10) 0.080(8) 0.044(6) 0.037(6)
C27 0.069(6) 0.090(8) 0.101(8) 0.051(7) 0.010(6) 0.033(6)
C28 0.040(6) 0.055(7) 0.074(9) 0.017(7) 0.008(7) 0.012(5)
C29 0.090(7) 0.083(7) 0.057(8) 0.033(6) 0.040(7) 0.041(7)
C30 0.056(7) 0.087(8) 0.093(10) 0.053(7) 0.015(6) 0.030(6)
C31 0.069(7) 0.059(6) 0.040(7) 0.019(6) 0.017(6) 0.028(6)
C32 0.064(6) 0.077(7) 0.064(8) 0.032(6) 0.016(6) 0.031(6)
C33 0.072(8) 0.051(7) 0.079(9) 0.019(6) 0.007(6) 0.028(6)
C34 0.035(6) 0.033(6) 0.097(10) 0.025(6) 0.023(6) 0.005(5)
C35 0.047(6) 0.058(6) 0.062(8) 0.024(6) 0.024(5) 0.017(5)
C36 0.051(5) 0.076(7) 0.039(6) 0.040(6) 0.021(5) 0.015(5)
C37 0.054(6) 0.060(7) 0.025(6) 0.012(5) 0.000(5) 0.022(5)
C38 0.058(6) 0.075(7) 0.051(7) 0.036(6) 0.009(5) 0.023(5)
C39 0.038(5) 0.054(6) 0.047(6) 0.016(5) 0.013(5) -0.002(4)
C40 0.050(6) 0.062(6) 0.051(7) 0.029(6) -0.003(5) 0.022(5)
C41 0.069(6) 0.053(6) 0.028(6) 0.009(5) 0.022(5) 0.020(5)
C42 0.095(8) 0.071(7) 0.051(8) 0.030(6) 0.023(8) 0.049(7)
C43 0.104(9) 0.107(8) 0.037(8) 0.017(7) 0.018(7) 0.040(7)
C44 0.102(9) 0.119(9) 0.060(9) 0.032(8) 0.047(7) 0.051(8)
C45 0.101(10) 0.115(9) 0.078(12) 0.018(9) -0.015(8) 0.040(8)
C46 0.078(8) 0.137(9) 0.048(8) 0.031(7) 0.001(7) 0.049(7)
C47 0.082(7) 0.059(6) 0.031(6) 0.020(5) 0.032(5) 0.039(5)
C48 0.053(6) 0.077(6) 0.028(6) 0.013(5) -0.002(5) 0.030(5)
C49 0.049(6) 0.064(6) 0.026(6) 0.008(5) 0.014(5) 0.026(5)
C50 0.060(6) 0.103(8) 0.026(6) 0.020(6) 0.012(5) 0.019(6)
C51 0.049(6) 0.066(6) 0.046(7) 0.018(6) 0.021(5) 0.018(5)
C52 0.050(6) 0.067(6) 0.037(7) 0.019(5) 0.013(5) 0.023(5)
C53 0.053(5) 0.066(6) 0.036(6) 0.018(5) 0.005(5) 0.017(5)
C54 0.101(8) 0.067(7) 0.027(7) 0.027(6) 0.022(6) 0.055(6)
C55 0.078(7) 0.103(8) 0.038(7) 0.018(7) 0.019(7) 0.057(6)
C56 0.082(8) 0.090(8) 0.031(7) 0.006(6) -0.002(6) 0.030(6)
C57 0.092(9) 0.150(10) 0.069(9) 0.058(9) 0.054(8) 0.070(8)
C58 0.048(6) 0.112(8) 0.103(10) 0.060(8) -0.001(6) 0.027(6)
N9 0.117(9) 0.180(12) 0.214(17) 0.111(14) -0.023(13) 0.052(9)
C59 0.152(15) 0.139(13) 0.141(16) 0.034(13) -0.033(15) 0.080(12)
C60 0.142(12) 0.121(13) 0.128(14) 0.069(11) 0.074(12) 0.094(11)
C61 0.083(9) 0.092(10) 0.156(15) 0.068(10) 0.021(9) 0.055(8)
C62 0.165(14) 0.221(14) 0.052(9) 0.061(9) 0.047(8) 0.136(12)
C63 0.176(14) 0.29(2) 0.144(16) 0.150(16) 0.128(13) 0.185(16)
C70 0.067(8) 0.094(9) 0.107(10) 0.056(9) 0.028(8) 0.052(7)
C66 0.149(13) 0.119(10) 0.063(10) 0.038(8) 0.027(8) 0.094(10)
C67 0.192(16) 0.159(16) 0.152(16) 0.120(14) 0.138(14) 0.148(13)
N12 0.159(13) 0.121(12) 0.23(2) 0.086(14) 0.072(12) 0.087(9)
C68 0.083(11) 0.122(12) 0.180(18) 0.038(13) -0.016(11) 0.053(10)
C69 0.117(10) 0.136(13) 0.109(12) 0.054(11) 0.008(11) 0.076(10)
O13 0.185(8) 0.200(10) 0.138(8) 0.012(8) 0.055(7) 0.018(8)
O14 0.164(11) 0.233(16) 0.114(11) 0.018(11) 0.015(9) 0.071(12)
O15 0.135(5) 0.136(5) 0.073(4) 0.034(4) 0.017(4) 0.069(4)

loop_
_atom_type_symbol
_atom_type_description
_atom_type_scat_dispersion_real
_atom_type_scat_dispersion_imag
_atom_type_scat_source
C C 0.0033 0.0016 'International Tables Vol C Tables 4.2.6.8 and 6.1.1.4'
Co Co 0.3494 0.9721 'International Tables Vol C Tables 4.2.6.8 and 6.1.1.4'
N N 0.0061 0.0033 'International Tables Vol C Tables 4.2.6.8 and 6.1.1.4'
O O 0.0106 0.0060 'International Tables Vol C Tables 4.2.6.8 and 6.1.1.4'
S S 0.1246 0.1234 'International Tables Vol C Tables 4.2.6.8 and 6.1.1.4'
H H 0.0000 0.0000 'International Tables Vol C Tables 4.2.6.8 and 6.1.1.4'

loop_
_geom_angle_atom_site_label_1
_geom_angle_atom_site_label_2
_geom_angle_atom_site_label_3
_geom_angle
_geom_angle_site_symmetry_1
_geom_angle_site_symmetry_3
O11 Co1 O5 164.1(2) 1_445 1_665
O11 Co1 O1 92.1(2) 1_445 .
O5 Co1 O1 92.3(2) 1_665 .
O11 Co1 N1 104.8(2) 1_445 .
O5 Co1 N1 88.8(2) 1_665 .
O1 Co1 N1 104.7(2) . .
O11 Co1 O7 86.7(2) 1_445 .
O5 Co1 O7 85.67(18) 1_665 .
O1 Co1 O7 167.6(2) . .
N1 Co1 O7 87.6(2) . .
O11 Co1 Co2 84.02(15) 1_445 .
O5 Co1 Co2 80.12(13) 1_665 .
O1 Co1 Co2 101.86(16) . .
N1 Co1 Co2 151.6(2) . .
O7 Co1 Co2 65.70(13) . .
O6 Co2 O8 93.3(2) 1_665 .
O6 Co2 O12 165.0(2) 1_665 1_445
O8 Co2 O12 89.6(2) . 1_445
O6 Co2 N5 97.8(2) 1_665 .
O8 Co2 N5 103.1(2) . .
O12 Co2 N5 95.9(2) 1_445 .
O6 Co2 O2 88.7(2) 1_665 .
O8 Co2 O2 159.9(2) . .
O12 Co2 O2 83.6(2) 1_445 .
N5 Co2 O2 96.4(2) . .
O6 Co2 Co1 84.51(15) 1_665 .
O8 Co2 Co1 98.69(14) . .
O12 Co2 Co1 80.46(14) 1_445 .
N5 Co2 Co1 157.93(17) . .
O2 Co2 Co1 61.59(15) . .
C35 N1 C39 116.7(6) . .
C35 N1 Co1 118.7(6) . .
C39 N1 Co1 124.0(6) . .
C40 N2 N3 113.5(7) . .
C41 N3 N2 112.0(7) . .
C44 N4 C45 115.0(11) . .
C51 N5 C47 115.3(6) . .
C51 N5 Co2 124.1(6) . .
C47 N5 Co2 120.0(6) . .
C52 N6 N7 109.8(6) . .
C53 N7 N6 114.0(6) . .
C57 N8 C56 118.0(9) . .
C1 O1 Co1 102.5(6) . .
C1 O2 Co2 150.6(7) . .
C5 O3 C8 116.8(7) . .
C11 O4 C10 115.3(7) . .
C17 O5 Co1 126.0(5) . 1_445
C17 O6 Co2 122.9(5) . 1_445
C18 O7 Co1 143.3(5) . .
C18 O8 Co2 109.9(5) . .
C22 O9 C25 120.6(8) . .
C28 O10 C27 117.0(7) . .
C34 O11 Co1 123.0(5) . 1_665
C34 O12 Co2 127.6(5) . 1_665
C41 S1 C40 88.3(4) . .
C52 S2 C53 88.1(4) . .
O1 C1 O2 123.0(10) . .
O1 C1 C2 121.5(9) . .
O2 C1 C2 115.4(10) . .
C7 C2 C3 117.2(8) . .
C7 C2 C1 121.6(9) . .
C3 C2 C1 121.1(9) . .
C4 C3 C2 120.9(8) . .
C4 C3 H3 119.5 . .
C2 C3 H3 119.5 . .
C3 C4 C5 119.7(8) . .
C3 C4 H4 120.1 . .
C5 C4 H4 120.1 . .
C6 C5 O3 126.3(10) . .
C6 C5 C4 120.9(8) . .
O3 C5 C4 112.7(9) . .
C5 C6 C7 118.4(9) . .
C5 C6 H6 120.8 . .
C7 C6 H6 120.8 . .
C6 C7 C2 122.7(8) . .
C6 C7 H7 118.6 . .
C2 C7 H7 118.6 . .
O3 C8 C9 108.0(7) . .
O3 C8 H8A 110.1 . .
C9 C8 H8A 110.1 . .
O3 C8 H8B 110.1 . .
C9 C8 H8B 110.1 . .
H8A C8 H8B 108.4 . .
C8 C9 C10 110.3(6) . .
C8 C9 H9A 109.6 . .
C10 C9 H9A 109.6 . .
C8 C9 H9B 109.6 . .
C10 C9 H9B 109.6 . .
H9A C9 H9B 108.1 . .
O4 C10 C9 105.9(6) . .
O4 C10 H10A 110.5 . .
C9 C10 H10A 110.5 . .
O4 C10 H10B 110.5 . .
C9 C10 H10B 110.5 . .
H10A C10 H10B 108.7 . .
C16 C11 O4 126.4(9) . .
C16 C11 C12 121.1(8) . .
O4 C11 C12 112.5(9) . .
C13 C12 C11 117.9(8) . .
C13 C12 H12 121.1 . .
C11 C12 H12 121.1 . .
C12 C13 C14 121.9(7) . .
C12 C13 H13 119.0 . .
C14 C13 H13 119.0 . .
C15 C14 C13 116.7(8) . .
C15 C14 C17 120.5(9) . .
C13 C14 C17 122.7(8) . .
C16 C15 C14 122.6(8) . .
C16 C15 H15 118.7 . .
C14 C15 H15 118.7 . .
C15 C16 C11 119.7(8) . .
C15 C16 H16 120.2 . .
C11 C16 H16 120.2 . .
O5 C17 O6 126.0(8) . .
O5 C17 C14 117.2(8) . .
O6 C17 C14 116.7(8) . .
O8 C18 O7 122.1(8) . .
O8 C18 C19 119.5(8) . .
O7 C18 C19 118.3(8) . .
C24 C19 C20 120.5(8) . .
C24 C19 C18 120.5(9) . .
C20 C19 C18 118.9(9) . .
C21 C20 C19 118.3(8) . .
C21 C20 H20 120.9 . .
C19 C20 H20 120.9 . .
C22 C21 C20 121.0(10) . .
C22 C21 H21 119.5 . .
C20 C21 H21 119.5 . .
C21 C22 O9 115.1(11) . .
C21 C22 C23 121.4(9) . .
O9 C22 C23 123.5(10) . .
C24 C23 C22 116.7(8) . .
C24 C23 H23 121.6 . .
C22 C23 H23 121.6 . .
C19 C24 C23 121.9(8) . .
C19 C24 H24 119.1 . .
C23 C24 H24 119.1 . .
O9 C25 C26 106.8(8) . .
O9 C25 H25A 110.4 . .
C26 C25 H25A 110.4 . .
O9 C25 H25B 110.4 . .
C26 C25 H25B 110.4 . .
H25A C25 H25B 108.6 . .
C25 C26 C27 111.5(6) . .
C25 C26 H26A 109.3 . .
C27 C26 H26A 109.3 . .
C25 C26 H26B 109.3 . .
C27 C26 H26B 109.3 . .
H26A C26 H26B 108.0 . .
O10 C27 C26 106.1(7) . .
O10 C27 H27A 110.5 . .
C26 C27 H27A 110.5 . .
O10 C27 H27B 110.5 . .
C26 C27 H27B 110.5 . .
H27A C27 H27B 108.7 . .
C33 C28 C29 118.1(8) . .
C33 C28 O10 127.2(10) . .
C29 C28 O10 114.6(10) . .
C30 C29 C28 121.3(9) . .
C30 C29 H29 119.3 . .
C28 C29 H29 119.3 . .
C31 C30 C29 120.5(9) . .
C31 C30 H30 119.7 . .
C29 C30 H30 119.7 . .
C30 C31 C32 118.5(8) . .
C30 C31 C34 119.1(9) . .
C32 C31 C34 122.4(9) . .
C33 C32 C31 120.8(8) . .
C33 C32 H32 119.6 . .
C31 C32 H32 119.6 . .
C32 C33 C28 120.7(8) . .
C32 C33 H33 119.6 . .
C28 C33 H33 119.6 . .
O11 C34 O12 123.9(8) . .
O11 C34 C31 118.0(8) . .
O12 C34 C31 118.1(8) . .
N1 C35 C36 123.7(7) . .
N1 C35 H35 118.2 . .
C36 C35 H35 118.2 . .
C35 C36 C37 118.1(7) . .
C35 C36 H36 120.9 . .
C37 C36 H36 120.9 . .
C38 C37 C36 118.2(8) . .
C38 C37 C40 123.4(8) . .
C36 C37 C40 118.4(8) . .
C37 C38 C39 120.4(7) . .
C37 C38 H38 119.8 . .
C39 C38 H38 119.8 . .
N1 C39 C38 122.7(7) . .
N1 C39 H39 118.7 . .
C38 C39 H39 118.7 . .
N2 C40 C37 122.8(7) . .
N2 C40 S1 111.9(6) . .
C37 C40 S1 125.3(6) . .
N3 C41 C42 120.5(8) . .
N3 C41 S1 114.3(6) . .
C42 C41 S1 125.2(7) . .
C43 C42 C46 120.8(9) . .
C43 C42 C41 120.2(10) . .
C46 C42 C41 118.9(10) . .
C42 C43 C44 117.4(10) . .
C42 C43 H43 121.3 . .
C44 C43 H43 121.3 . .
N4 C44 C43 125.7(10) . .
N4 C44 H44 117.1 . .
C43 C44 H44 117.1 . .
N4 C45 C46 125.4(11) . .
N4 C45 H45 117.3 . .
C46 C45 H45 117.3 . .
C42 C46 C45 115.2(9) . .
C42 C46 H46 122.4 . .
C45 C46 H46 122.4 . .
C48 C47 N5 122.6(7) . .
C48 C47 H47 118.7 . .
N5 C47 H47 118.7 . .
C47 C48 C49 121.1(7) . .
C47 C48 H48 119.5 . .
C49 C48 H48 119.5 . .
C48 C49 C50 117.6(7) . .
C48 C49 C52 122.0(8) . .
C50 C49 C52 120.4(8) . .
C51 C50 C49 118.4(7) . .
C51 C50 H50 120.8 . .
C49 C50 H50 120.8 . .
N5 C51 C50 124.8(7) . .
N5 C51 H51 117.6 . .
C50 C51 H51 117.6 . .
N6 C52 C49 121.4(7) . .
N6 C52 S2 115.0(6) . .
C49 C52 S2 123.5(6) . .
N7 C53 C54 124.1(8) . .
N7 C53 S2 112.7(6) . .
C54 C53 S2 123.1(7) . .
C55 C54 C58 117.2(8) . .
C55 C54 C53 119.7(10) . .
C58 C54 C53 122.8(10) . .
C54 C55 C56 118.1(8) . .
C54 C55 H55 120.9 . .
C56 C55 H55 120.9 . .
N8 C56 C55 124.5(8) . .
N8 C56 H56 117.7 . .
C55 C56 H56 117.7 . .
N8 C57 C58 121.7(9) . .
N8 C57 H57 119.1 . .
C58 C57 H57 119.1 . .
C57 C58 C54 120.3(8) . .
C57 C58 H58 119.8 . .
C54 C58 H58 119.8 . .
C63 N9 C59 120(2) . .
C60 C59 N9 120.3(19) . .
C60 C59 H59 119.9 . .
N9 C59 H59 119.9 . .
C61 C60 C59 120.1(15) . .
C61 C60 H60 120.0 . .
C59 C60 H60 120.0 . .
C60 C61 C62 119.7(12) . .
C60 C61 C64 117.0(15) . .
C62 C61 C64 123.2(15) . .
C61 C62 C63 115.7(12) . .
C61 C62 H62 122.2 . .
C63 C62 H62 122.2 . .
N9 C63 C62 124.3(16) . .
N9 C63 H63 117.9 . .
C62 C63 H63 117.9 . .
C61 C64 S5 134.3(10) . .
C61 C64 N10 112.9(11) . .
S5 C64 N10 112.7(9) . .
C64 S5 C65 103.2(6) . .
C70 C65 S5 142.6(10) . .
C70 C65 N11 107.5(11) . .
S5 C65 N11 109.8(8) . .
N10 N11 C65 106.8(9) . .
N11 N10 C64 107.5(9) . .
C66 C70 C69 120.2(10) . .
C66 C70 C65 123.4(16) . .
C69 C70 C65 116.2(16) . .
C70 C66 C67 117.6(11) . .
C70 C66 H66 121.2 . .
C67 C66 H66 121.2 . .
N12 C67 C66 125.5(16) . .
N12 C67 H67 117.2 . .
C66 C67 H67 117.2 . .
C68 N12 C67 112.0(19) . .
N12 C68 C69 127.6(18) . .
N12 C68 H68 116.2 . .
C69 C68 H68 116.2 . .
C70 C69 C68 117.0(13) . .
C70 C69 H69 121.5 . .
C68 C69 H69 121.5 . .

loop_
_geom_bond_atom_site_label_1
_geom_bond_atom_site_label_2
_geom_bond_distance
_geom_bond_site_symmetry_2
Co1 O11 1.983(4) 1_445
Co1 O5 2.017(4) 1_665
Co1 O1 2.053(5) .
Co1 N1 2.095(5) .
Co1 O7 2.153(5) .
Co1 Co2 2.7908(16) .
Co2 O6 1.966(5) 1_665
Co2 O8 2.001(4) .
Co2 O12 2.002(5) 1_445
Co2 N5 2.053(5) .
Co2 O2 2.090(5) .
N1 C35 1.317(6) .
N1 C39 1.348(7) .
N2 C40 1.320(7) .
N2 N3 1.370(7) .
N3 C41 1.294(7) .
N4 C44 1.315(9) .
N4 C45 1.302(10) .
N5 C51 1.344(7) .
N5 C47 1.352(7) .
N6 C52 1.308(7) .
N6 N7 1.391(7) .
N7 C53 1.293(7) .
N8 C57 1.302(9) .
N8 C56 1.330(8) .
O1 C1 1.250(9) .
O2 C1 1.282(9) .
O3 C5 1.362(8) .
O3 C8 1.417(8) .
O4 C11 1.364(8) .
O4 C10 1.433(7) .
O5 C17 1.259(7) .
O5 Co1 2.017(4) 1_445
O6 C17 1.274(8) .
O6 Co2 1.966(5) 1_445
O7 C18 1.267(8) .
O8 C18 1.259(7) .
O9 C22 1.380(8) .
O9 C25 1.400(8) .
O10 C28 1.363(8) .
O10 C27 1.414(7) .
O11 C34 1.296(8) .
O11 Co1 1.983(4) 1_665
O12 C34 1.259(8) .
O12 Co2 2.002(5) 1_665
S1 C41 1.705(7) .
S1 C40 1.716(7) .
S2 C52 1.694(7) .
S2 C53 1.706(7) .
C1 C2 1.463(10) .
C2 C7 1.388(9) .
C2 C3 1.408(9) .
C3 C4 1.355(8) .
C3 H3 0.9300 .
C4 C5 1.412(9) .
C4 H4 0.9300 .
C5 C6 1.356(8) .
C6 C7 1.384(8) .
C6 H6 0.9300 .
C7 H7 0.9300 .
C8 C9 1.516(8) .
C8 H8A 0.9700 .
C8 H8B 0.9700 .
C9 C10 1.529(7) .
C9 H9A 0.9700 .
C9 H9B 0.9700 .
C10 H10A 0.9700 .
C10 H10B 0.9700 .
C11 C16 1.364(9) .
C11 C12 1.399(9) .
C12 C13 1.397(7) .
C12 H12 0.9300 .
C13 C14 1.400(8) .
C13 H13 0.9300 .
C14 C15 1.390(8) .
C14 C17 1.466(9) .
C15 C16 1.367(7) .
C15 H15 0.9300 .
C16 H16 0.9300 .
C18 C19 1.481(9) .
C19 C24 1.362(9) .
C19 C20 1.379(9) .
C20 C21 1.377(8) .
C20 H20 0.9300 .
C21 C22 1.371(10) .
C21 H21 0.9300 .
C22 C23 1.380(9) .
C23 C24 1.397(8) .
C23 H23 0.9300 .
C24 H24 0.9300 .
C25 C26 1.504(8) .
C25 H25A 0.9700 .
C25 H25B 0.9700 .
C26 C27 1.526(8) .
C26 H26A 0.9700 .
C26 H26B 0.9700 .
C27 H27A 0.9700 .
C27 H27B 0.9700 .
C28 C33 1.377(9) .
C28 C29 1.378(8) .
C29 C30 1.368(8) .
C29 H29 0.9300 .
C30 C31 1.373(9) .
C30 H30 0.9300 .
C31 C32 1.380(8) .
C31 C34 1.465(9) .
C32 C33 1.370(8) .
C32 H32 0.9300 .
C33 H33 0.9300 .
C35 C36 1.384(7) .
C35 H35 0.9300 .
C36 C37 1.380(8) .
C36 H36 0.9300 .
C37 C38 1.351(8) .
C37 C40 1.446(9) .
C38 C39 1.354(8) .
C38 H38 0.9300 .
C39 H39 0.9300 .
C41 C42 1.475(9) .
C42 C43 1.335(9) .
C42 C46 1.382(9) .
C43 C44 1.377(10) .
C43 H43 0.9300 .
C44 H44 0.9300 .
C45 C46 1.410(10) .
C45 H45 0.9300 .
C46 H46 0.9300 .
C47 C48 1.346(7) .
C47 H47 0.9300 .
C48 C49 1.364(8) .
C48 H48 0.9300 .
C49 C50 1.374(8) .
C49 C52 1.461(8) .
C50 C51 1.355(8) .
C50 H50 0.9300 .
C51 H51 0.9300 .
C53 C54 1.494(8) .
C54 C55 1.371(8) .
C54 C58 1.390(8) .
C55 C56 1.365(8) .
C55 H55 0.9300 .
C56 H56 0.9300 .
C57 C58 1.381(9) .
C57 H57 0.9300 .
C58 H58 0.9300 .
N9 C63 1.283(15) .
N9 C59 1.301(15) .
C59 C60 1.394(15) .
C59 H59 0.9300 .
C60 C61 1.330(12) .
C60 H60 0.9300 .
C61 C62 1.383(12) .
C61 C64 1.452(11) .
C62 C63 1.389(12) .
C62 H62 0.9300 .
C63 H63 0.9300 .
C64 S5 1.520(10) .
C64 N10 1.534(10) .
S5 C65 1.572(9) .
C65 C70 1.462(10) .
C65 N11 1.573(11) .
N11 N10 1.507(13) .
N11A N10A 1.542(17) .
C70 C66 1.342(10) .
C70 C69 1.334(11) .
C66 C67 1.381(11) .
C66 H66 0.9300 .
C67 N12 1.331(15) .
C67 H67 0.9300 .
N12 C68 1.318(15) .
C68 C69 1.365(12) .
C68 H68 0.9300 .
C69 H69 0.9300 .
